data_7052217
loop_
_publ_author_name
'Aaker\"oy, Christer B.'
'Scott, Benjamin M. T.'
'Desper, John'

_publ_section_title
;
 How robust is the hydrogen-bonded amide &#x2018;ladder&#x2019; motif?
;
_journal_issue 12
_journal_name_full 'New Journal of Chemistry'
_journal_page_first 2044
_journal_paper_doi 10.1039/b715610c
_journal_volume 31
_journal_year 2007
_chemical_formula_moiety 'C11 H11 N3 O'
_chemical_formula_sum 'C11 H11 N3 O'
_chemical_formula_weight 201.23
_chemical_name_common 4-((1-pyrazolyl)methyl)benzamide
_chemical_name_systematic
;
4-[(1-pyrazolyl)methyl]benzamide
;
_space_group_IT_number 14
_symmetry_cell_setting monoclinic
_symmetry_space_group_name_Hall '-P 2ybc'
_symmetry_space_group_name_H-M 'P 1 21/c 1'
_atom_sites_solution_hydrogens geom
_atom_sites_solution_primary direct
_atom_sites_solution_secondary difmap
_audit_creation_method SHELXL-97
_cell_angle_alpha 90.00
_cell_angle_beta 93.912(3)
_cell_angle_gamma 90.00
_cell_formula_units_Z 4
_cell_length_a 21.660(4)
_cell_length_b 4.7544(9)
_cell_length_c 9.9321(19)
_cell_measurement_reflns_used 1681
_cell_measurement_temperature 100(2)
_cell_measurement_theta_max 27.25
_cell_measurement_theta_min 3.75
_cell_volume 1020.4(3)
_computing_cell_refinement 'Bruker XSCANS'
_computing_data_collection 'Bruker XSCANS'
_computing_data_reduction 'Bruker SHELXTL'
_computing_molecular_graphics 'Bruker SHELXTL'
_computing_publication_material 'Bruker SHELXTL'
_computing_structure_refinement 'SHELXL-97 (Sheldrick, 1997)'
_computing_structure_solution 'SHELXS-97 (Sheldrick, 1990)'
_diffrn_ambient_temperature 100(2)
_diffrn_measured_fraction_theta_full 0.943
_diffrn_measured_fraction_theta_max 0.943
_diffrn_measurement_device_type 'CCD area detector'
_diffrn_measurement_method 'phi and omega scans'
_diffrn_radiation_monochromator graphite
_diffrn_radiation_source 'fine-focus sealed tube'
_diffrn_radiation_type MoK\a
_diffrn_radiation_wavelength 0.71073
_diffrn_reflns_av_R_equivalents 0.0494
_diffrn_reflns_av_sigmaI/netI 0.0668
_diffrn_reflns_limit_h_max 27
_diffrn_reflns_limit_h_min -28
_diffrn_reflns_limit_k_max 6
_diffrn_reflns_limit_k_min -6
_diffrn_reflns_limit_l_max 9
_diffrn_reflns_limit_l_min -13
_diffrn_reflns_number 7149
_diffrn_reflns_theta_full 28.40
_diffrn_reflns_theta_max 28.40
_diffrn_reflns_theta_min 1.88
_exptl_absorpt_coefficient_mu 0.088
_exptl_absorpt_correction_type none
_exptl_crystal_colour colorless
_exptl_crystal_density_diffrn 1.310
_exptl_crystal_density_method 'not measured'
_exptl_crystal_description plate
_exptl_crystal_F_000 424
_exptl_crystal_size_max 0.42
_exptl_crystal_size_mid 0.28
_exptl_crystal_size_min 0.08
_refine_diff_density_max 0.302
_refine_diff_density_min -0.229
_refine_diff_density_rms 0.052
_refine_ls_extinction_method none
_refine_ls_goodness_of_fit_ref 0.974
_refine_ls_hydrogen_treatment mixed
_refine_ls_matrix_type full
_refine_ls_number_parameters 142
_refine_ls_number_reflns 2429
_refine_ls_number_restraints 0
_refine_ls_restrained_S_all 0.974
_refine_ls_R_factor_all 0.1042
_refine_ls_R_factor_gt 0.0522
_refine_ls_shift/su_max 0.000
_refine_ls_shift/su_mean 0.000
_refine_ls_structure_factor_coef Fsqd
_refine_ls_weighting_details 'calc w=1/[\s^2^(Fo^2^)+(0.0700P)^2^+0.0000P] where P=(Fo^2^+2Fc^2^)/3'
_refine_ls_weighting_scheme calc
_refine_ls_wR_factor_gt 0.1146
_refine_ls_wR_factor_ref 0.1342
_reflns_number_gt 1474
_reflns_number_total 2429
_reflns_threshold_expression >2sigma(I)
_cod_data_source_file b715610c.txt
_cod_data_source_block 7
_cod_depositor_comments
;
The following automatic conversions were performed:
'_symmetry_cell_setting' value 'Monoclinic' changed to 'monoclinic'
according to '/home/saulius/struct/CIF-dictionaries/cif_core.dic'
dictionary named 'cif_core.dic' version 2.4.1 from 2010-06-29.

Automatic conversion script
Id: cif_fix_enum 1527 2010-12-29 10:47:43Z saulius 
;
_cod_original_sg_symbol_H-M P2(1)/c
_cod_database_code 7052217

loop_
_symmetry_equiv_pos_as_xyz
'x, y, z'
'-x, y+1/2, -z+1/2'
'-x, -y, -z'
'x, -y-1/2, z-1/2'

loop_
_atom_site_label
_atom_site_type_symbol
_atom_site_fract_x
_atom_site_fract_y
_atom_site_fract_z
_atom_site_U_iso_or_equiv
_atom_site_adp_type
_atom_site_occupancy
_atom_site_symmetry_multiplicity
_atom_site_calc_flag
_atom_site_refinement_flags
_atom_site_disorder_assembly
_atom_site_disorder_group
C11 C 0.14044(9) 0.1101(4) 0.05239(19) 0.0216(4) Uani 1 1 d . . .
C17 C 0.08126(9) 0.2693(4) 0.0278(2) 0.0233(4) Uani 1 1 d . . .
N17 N 0.04533(8) 0.2983(4) 0.12991(18) 0.0267(4) Uani 1 1 d . . .
H17A H 0.0067(10) 0.402(4) 0.116(2) 0.032 Uiso 1 1 d . . .
H17B H 0.0569(10) 0.236(4) 0.209(2) 0.032 Uiso 1 1 d . . .
O17 O 0.06682(6) 0.3717(3) -0.08636(13) 0.0283(4) Uani 1 1 d . . .
C12 C 0.14736(9) -0.0999(4) 0.14942(19) 0.0239(5) Uani 1 1 d . . .
H12 H 0.1138 -0.1461 0.2023 0.029 Uiso 1 1 calc R . .
C13 C 0.20308(9) -0.2422(4) 0.1693(2) 0.0258(5) Uani 1 1 d . . .
H13 H 0.2072 -0.3864 0.2356 0.031 Uiso 1 1 calc R . .
C14 C 0.25311(9) -0.1781(4) 0.0943(2) 0.0245(5) Uani 1 1 d . . .
C15 C 0.24574(9) 0.0339(4) -0.0026(2) 0.0249(5) Uani 1 1 d . . .
H15 H 0.2795 0.0822 -0.0545 0.030 Uiso 1 1 calc R . .
C16 C 0.19000(9) 0.1751(4) -0.0244(2) 0.0238(4) Uani 1 1 d . . .
H16 H 0.1856 0.3167 -0.0918 0.029 Uiso 1 1 calc R . .
C18 C 0.31295(9) -0.3390(4) 0.1138(2) 0.0278(5) Uani 1 1 d . . .
H18A H 0.3091 -0.4814 0.1855 0.033 Uiso 1 1 calc R . .
H18B H 0.3205 -0.4398 0.0292 0.033 Uiso 1 1 calc R . .
N21 N 0.36570(7) -0.1578(3) 0.15047(17) 0.0239(4) Uani 1 1 d . . .
N22 N 0.37338(8) -0.0441(4) 0.27564(17) 0.0315(4) Uani 1 1 d . . .
C23 C 0.42307(10) 0.1202(4) 0.2694(2) 0.0321(5) Uani 1 1 d . . .
H23 H 0.4404 0.2280 0.3432 0.039 Uiso 1 1 calc R . .
C24 C 0.44642(9) 0.1154(4) 0.1432(2) 0.0324(5) Uani 1 1 d . . .
H24 H 0.4811 0.2155 0.1145 0.039 Uiso 1 1 calc R . .
C25 C 0.40846(9) -0.0655(4) 0.0687(2) 0.0294(5) Uani 1 1 d . . .
H25 H 0.4117 -0.1160 -0.0231 0.035 Uiso 1 1 calc R . .

loop_
_atom_site_aniso_label
_atom_site_aniso_U_11
_atom_site_aniso_U_22
_atom_site_aniso_U_33
_atom_site_aniso_U_23
_atom_site_aniso_U_13
_atom_site_aniso_U_12
C11 0.0279(10) 0.0230(9) 0.0140(11) -0.0061(8) 0.0020(8) -0.0030(8)
C17 0.0300(10) 0.0233(9) 0.0168(11) -0.0012(8) 0.0021(9) -0.0039(8)
N17 0.0297(9) 0.0356(9) 0.0153(10) 0.0031(8) 0.0045(8) 0.0053(8)
O17 0.0334(8) 0.0363(8) 0.0154(8) 0.0012(6) 0.0041(6) 0.0048(6)
C12 0.0292(10) 0.0257(9) 0.0174(11) -0.0020(8) 0.0054(8) -0.0041(8)
C13 0.0365(11) 0.0228(9) 0.0184(11) 0.0015(8) 0.0031(9) -0.0022(8)
C14 0.0313(11) 0.0217(9) 0.0207(11) -0.0039(8) 0.0019(9) -0.0016(8)
C15 0.0286(11) 0.0263(10) 0.0202(12) -0.0021(8) 0.0054(9) -0.0034(8)
C16 0.0322(11) 0.0231(9) 0.0161(11) 0.0002(8) 0.0024(8) -0.0018(8)
C18 0.0313(11) 0.0242(10) 0.0281(13) -0.0003(9) 0.0033(9) -0.0004(8)
N21 0.0281(9) 0.0242(8) 0.0194(10) 0.0006(7) 0.0004(7) 0.0008(7)
N22 0.0395(10) 0.0367(10) 0.0180(10) -0.0035(8) 0.0014(8) 0.0017(8)
C23 0.0343(11) 0.0327(11) 0.0282(13) -0.0073(9) -0.0067(9) 0.0021(9)
C24 0.0297(11) 0.0320(11) 0.0356(14) -0.0004(10) 0.0039(10) -0.0031(9)
C25 0.0318(11) 0.0331(11) 0.0241(12) 0.0000(9) 0.0075(9) 0.0009(9)

loop_
_atom_type_symbol
_atom_type_description
_atom_type_scat_dispersion_real
_atom_type_scat_dispersion_imag
_atom_type_scat_source
C C 0.0033 0.0016 'International Tables Vol C Tables 4.2.6.8 and 6.1.1.4'
H H 0.0000 0.0000 'International Tables Vol C Tables 4.2.6.8 and 6.1.1.4'
N N 0.0061 0.0033 'International Tables Vol C Tables 4.2.6.8 and 6.1.1.4'
O O 0.0106 0.0060 'International Tables Vol C Tables 4.2.6.8 and 6.1.1.4'

loop_
_geom_angle_atom_site_label_1
_geom_angle_atom_site_label_2
_geom_angle_atom_site_label_3
_geom_angle
_geom_angle_site_symmetry_1
_geom_angle_site_symmetry_3
_geom_angle_publ_flag
C12 C11 C16 119.24(18) . . ?
C12 C11 C17 121.90(16) . . ?
C16 C11 C17 118.86(17) . . ?
O17 C17 N17 121.84(18) . . ?
O17 C17 C11 120.19(16) . . ?
N17 C17 C11 117.97(18) . . ?
C17 N17 H17A 119.0(12) . . ?
C17 N17 H17B 120.8(14) . . ?
H17A N17 H17B 120.0(18) . . ?
C13 C12 C11 120.11(17) . . ?
C13 C12 H12 119.9 . . ?
C11 C12 H12 119.9 . . ?
C12 C13 C14 121.29(19) . . ?
C12 C13 H13 119.4 . . ?
C14 C13 H13 119.4 . . ?
C13 C14 C15 118.14(18) . . ?
C13 C14 C18 120.99(18) . . ?
C15 C14 C18 120.85(17) . . ?
C16 C15 C14 121.00(17) . . ?
C16 C15 H15 119.5 . . ?
C14 C15 H15 119.5 . . ?
C15 C16 C11 120.21(18) . . ?
C15 C16 H16 119.9 . . ?
C11 C16 H16 119.9 . . ?
N21 C18 C14 112.63(15) . . ?
N21 C18 H18A 109.1 . . ?
C14 C18 H18A 109.1 . . ?
N21 C18 H18B 109.1 . . ?
C14 C18 H18B 109.1 . . ?
H18A C18 H18B 107.8 . . ?
C25 N21 N22 112.15(16) . . ?
C25 N21 C18 126.98(17) . . ?
N22 N21 C18 120.68(15) . . ?
C23 N22 N21 103.88(16) . . ?
N22 C23 C24 112.22(19) . . ?
N22 C23 H23 123.9 . . ?
C24 C23 H23 123.9 . . ?
C25 C24 C23 104.87(18) . . ?
C25 C24 H24 127.6 . . ?
C23 C24 H24 127.6 . . ?
N21 C25 C24 106.88(18) . . ?
N21 C25 H25 126.6 . . ?
C24 C25 H25 126.6 . . ?

loop_
_geom_bond_atom_site_label_1
_geom_bond_atom_site_label_2
_geom_bond_distance
_geom_bond_site_symmetry_2
_geom_bond_publ_flag
C11 C12 1.389(3) . ?
C11 C16 1.393(2) . ?
C11 C17 1.494(3) . ?
C17 O17 1.254(2) . ?
C17 N17 1.327(2) . ?
N17 H17A 0.97(2) . ?
N17 H17B 0.86(2) . ?
C12 C13 1.386(3) . ?
C12 H12 0.9500 . ?
C13 C14 1.390(2) . ?
C13 H13 0.9500 . ?
C14 C15 1.395(3) . ?
C14 C18 1.506(3) . ?
C15 C16 1.385(3) . ?
C15 H15 0.9500 . ?
C16 H16 0.9500 . ?
C18 N21 1.457(2) . ?
C18 H18A 0.9900 . ?
C18 H18B 0.9900 . ?
N21 C25 1.346(2) . ?
N21 N22 1.355(2) . ?
N22 C23 1.335(3) . ?
C23 C24 1.383(3) . ?
C23 H23 0.9500 . ?
C24 C25 1.371(3) . ?
C24 H24 0.9500 . ?
C25 H25 0.9500 . ?

loop_
_geom_hbond_atom_site_label_D
_geom_hbond_atom_site_label_H
_geom_hbond_atom_site_label_A
_geom_hbond_distance_DH
_geom_hbond_distance_HA
_geom_hbond_distance_DA
_geom_hbond_angle_DHA
_geom_hbond_site_symmetry_A
N17 H17A O17 0.97(2) 1.93(2) 2.899(2) 176.4(17) 3_565
N17 H17B O17 0.86(2) 2.09(2) 2.938(2) 167(2) 4_566

loop_
_geom_torsion_atom_site_label_1
_geom_torsion_atom_site_label_2
_geom_torsion_atom_site_label_3
_geom_torsion_atom_site_label_4
_geom_torsion
_geom_torsion_site_symmetry_1
_geom_torsion_site_symmetry_2
_geom_torsion_site_symmetry_3
_geom_torsion_site_symmetry_4
_geom_torsion_publ_flag
C12 C11 C17 O17 -152.27(18) . . . . ?
C16 C11 C17 O17 27.8(3) . . . . ?
C12 C11 C17 N17 27.9(3) . . . . ?
C16 C11 C17 N17 -151.98(18) . . . . ?
C16 C11 C12 C13 0.1(3) . . . . ?
C17 C11 C12 C13 -179.83(17) . . . . ?
C11 C12 C13 C14 0.5(3) . . . . ?
C12 C13 C14 C15 -0.2(3) . . . . ?
C12 C13 C14 C18 -178.29(18) . . . . ?
C13 C14 C15 C16 -0.6(3) . . . . ?
C18 C14 C15 C16 177.53(18) . . . . ?
C14 C15 C16 C11 1.1(3) . . . . ?
C12 C11 C16 C15 -0.8(3) . . . . ?
C17 C11 C16 C15 179.08(17) . . . . ?
C13 C14 C18 N21 -122.39(19) . . . . ?
C15 C14 C18 N21 59.6(2) . . . . ?
C14 C18 N21 C25 -101.5(2) . . . . ?
C14 C18 N21 N22 73.1(2) . . . . ?
C25 N21 N22 C23 -0.7(2) . . . . ?
C18 N21 N22 C23 -176.10(17) . . . . ?
N21 N22 C23 C24 0.7(2) . . . . ?
N22 C23 C24 C25 -0.4(2) . . . . ?
N22 N21 C25 C24 0.5(2) . . . . ?
C18 N21 C25 C24 175.51(17) . . . . ?
C23 C24 C25 N21 -0.1(2) . . . . ?

loop_
_cod_related_entry_id
_cod_related_entry_database
_cod_related_entry_code
1 ChemSpider 21119838
